data_2020989
loop_
_publ_author_name
'Som, Bozumeh'
'Shue, Jessica R.'
'Smith, Mark D.'
'Shimizu, Linda S.'

_publ_section_title
;
 Temperature-induced pseudopolymorphism of molecular salts from a pyridyl
 bis-urea macrocycle and naphthalene-1,5-disulfonic acid
;
_journal_coeditor_code FN3249
_journal_issue 1
_journal_name_full 'Acta Crystallographica Section C'
_journal_page_first 75
_journal_page_last 81
_journal_paper_doi 10.1107/S2053229617017600
_journal_volume 74
_journal_year 2018
_chemical_formula_iupac 'C16 H20 N6 O2 2+, C10 H6 O6 S2 2-, C2 H6 O S'
_chemical_formula_moiety 'C16 H20 N6 O2 2+, C10 H6 O6 S2 2-, C2 H6 O S'
_chemical_formula_sum 'C28 H32 N6 O9 S3'
_chemical_formula_weight 692.77
_chemical_name_systematic
;4,14-Dioxo-3,5,13,15,21,22-hexaazatricyclo[15.3.1.1^7,11^]docosa-1(21),7(22),8,10,17,19-hexaene-21,22-diium naphthalene-1,5-disulfonate dimethyl sulfoxide
monosolvate
;
_space_group_crystal_system monoclinic
_space_group_IT_number 14
_space_group_name_Hall '-P 2yn'
_space_group_name_H-M_alt 'P 1 21/n 1'
_symmetry_space_group_name_Hall '-P 2yn'
_symmetry_space_group_name_H-M 'P 1 21/n 1'
_atom_sites_solution_hydrogens mixed
_atom_sites_solution_primary dual
_audit_creation_method
;
Olex2 1.2
(compiled 2017.03.28 svn.r3405 for OlexSys, GUI svn.r5337)
;
_cell_angle_alpha 90
_cell_angle_beta 105.644(2)
_cell_angle_gamma 90
_cell_formula_units_Z 4
_cell_length_a 8.9076(4)
_cell_length_b 25.5878(11)
_cell_length_c 13.6411(6)
_cell_measurement_reflns_used 9930
_cell_measurement_temperature 200(2)
_cell_measurement_theta_max 27.11
_cell_measurement_theta_min 2.59
_cell_volume 2994.0(2)
_computing_cell_refinement
;
SAINT (Bruker, 2015)
;
_computing_data_collection
;
APEX2 (Bruker, 2016)
;
_computing_data_reduction
;
SAINT (Bruker, 2015)
;
_computing_molecular_graphics
;
<i>OLEX2</i> (Dolomanov <i>et al.</i>, 2009)
;
_computing_publication_material
;
<i>OLEX2</i> (Dolomanov <i>et al.</i>, 2009)
;
_computing_structure_refinement
;
SHELXL2014 (Sheldrick, 2015b)
;
_computing_structure_solution
;
SHELXT (Sheldrick, 2015a)
;
_diffrn_ambient_temperature 200(2)
_diffrn_detector_area_resol_mean 10.4
_diffrn_measured_fraction_theta_full 0.998
_diffrn_measured_fraction_theta_max 0.998
_diffrn_measurement_device 'three-circle diffractometer'
_diffrn_measurement_device_type 'Bruker D8 Quest'
_diffrn_measurement_method '\w and \f scans'
_diffrn_radiation_monochromator 'mirror optics'
_diffrn_radiation_type MoK\a
_diffrn_radiation_wavelength 0.71073
_diffrn_reflns_av_R_equivalents 0.0645
_diffrn_reflns_limit_h_max 11
_diffrn_reflns_limit_h_min -11
_diffrn_reflns_limit_k_max 32
_diffrn_reflns_limit_k_min -32
_diffrn_reflns_limit_l_max 17
_diffrn_reflns_limit_l_min -17
_diffrn_reflns_number 52398
_diffrn_reflns_theta_full 27.158
_diffrn_reflns_theta_max 27.158
_diffrn_reflns_theta_min 2.222
_diffrn_standards_number 0
_exptl_absorpt_coefficient_mu 0.314
_exptl_absorpt_correction_T_max 0.8620
_exptl_absorpt_correction_T_min 0.7730
_exptl_absorpt_correction_type multi-scan
_exptl_absorpt_process_details
;
(SADABS; Bruker, 2016)
;
_exptl_crystal_colour colourless
_exptl_crystal_density_diffrn 1.537
_exptl_crystal_description wedge
_exptl_crystal_F_000 1448
_exptl_crystal_size_max 0.22
_exptl_crystal_size_mid 0.18
_exptl_crystal_size_min 0.14
_refine_diff_density_max 0.484
_refine_diff_density_min -0.377
_refine_ls_extinction_coef 0.00059(16)
_refine_ls_extinction_expression Fc^*^=kFc[1+0.001xFc^2^\l^3^/sin(2\q)]^-1/4^
_refine_ls_extinction_method
;
SHELXL2014 (Sheldrick, 2015b)
;
_refine_ls_goodness_of_fit_ref 1.029
_refine_ls_hydrogen_treatment mixed
_refine_ls_matrix_type full
_refine_ls_number_parameters 442
_refine_ls_number_reflns 6634
_refine_ls_number_restraints 0
_refine_ls_restrained_S_all 1.029
_refine_ls_R_factor_all 0.0596
_refine_ls_R_factor_gt 0.0386
_refine_ls_shift/su_max 0.001
_refine_ls_shift/su_mean 0.000
_refine_ls_structure_factor_coef Fsqd
_refine_ls_weighting_details 'w=1/[\s^2^(Fo^2^)+(0.0310P)^2^+2.4238P] where P=(Fo^2^+2Fc^2^)/3'
_refine_ls_weighting_scheme calc
_refine_ls_wR_factor_gt 0.0822
_refine_ls_wR_factor_ref 0.0906
_reflns_number_gt 5142
_reflns_number_total 6634
_reflns_threshold_expression 'I > 2\s(I)'
_cod_data_source_file fn3249sup1.cif
_cod_data_source_block pbu_ndsa
_cod_database_code 2020989
_shelx_space_group_comment
;
The symmetry employed for this shelxl refinement is uniquely defined
by the following loop, which should always be used as a source of
symmetry information in preference to the above space-group names.
They are only intended as comments.
;
_shelx_estimated_absorpt_t_min 0.934
_shelx_estimated_absorpt_t_max 0.957

loop_
_space_group_symop_operation_xyz
'x, y, z'
'-x+1/2, y+1/2, -z+1/2'
'-x, -y, -z'
'x-1/2, -y-1/2, z-1/2'

loop_
_atom_site_type_symbol
_atom_site_label
_atom_site_fract_x
_atom_site_fract_y
_atom_site_fract_z
_atom_site_U_iso_or_equiv
_atom_site_adp_type
_atom_site_calc_flag
_atom_site_occupancy
O O1 1.14704(16) 0.25475(5) 0.70006(10) 0.0273(3) Uani d 1
O O2 0.82446(15) 0.26036(5) 0.45086(10) 0.0256(3) Uani d 1
N N1 1.21232(19) 0.30250(6) 0.57785(13) 0.0212(3) Uani d 1
H H1 1.238(3) 0.3032(8) 0.5243(17) 0.028(6) Uiso d 1
N N2 1.19305(19) 0.21318(6) 0.56434(13) 0.0226(4) Uani d 1
H H2 1.221(2) 0.2161(8) 0.5102(17) 0.025(6) Uiso d 1
N N3 0.91563(19) 0.16183(7) 0.54030(13) 0.0237(4) Uani d 1
H H3 0.933(3) 0.1873(10) 0.504(2) 0.049(8) Uiso d 1
N N4 0.5996(2) 0.22025(7) 0.45905(14) 0.0286(4) Uani d 1
H H4 0.503(3) 0.2252(9) 0.4459(17) 0.029(6) Uiso d 1
N N5 0.6093(2) 0.30934(7) 0.44549(14) 0.0282(4) Uani d 1
H H5 0.514(3) 0.3082(9) 0.4360(17) 0.034(7) Uiso d 1
N N6 0.94343(19) 0.35932(6) 0.54606(12) 0.0211(3) Uani d 1
H H6 0.964(3) 0.3389(10) 0.5023(19) 0.044(7) Uiso d 1
C C1 1.1812(2) 0.25681(7) 0.61904(14) 0.0195(4) Uani d 1
C C2 1.1972(2) 0.16280(8) 0.61198(17) 0.0281(5) Uani d 1
H H2A 1.259225 0.165529 0.683883 0.034 Uiso calc 1
H H2B 1.250608 0.137706 0.577551 0.034 Uiso calc 1
C C3 1.0381(2) 0.14171(7) 0.60884(15) 0.0235(4) Uani d 1
C C4 1.0135(3) 0.10070(8) 0.66869(16) 0.0290(5) Uani d 1
H H4A 1.098668 0.085426 0.717742 0.035 Uiso calc 1
C C5 0.8647(3) 0.08225(8) 0.65656(17) 0.0337(5) Uani d 1
H H5A 0.846330 0.054757 0.698707 0.040 Uiso calc 1
C C6 0.7413(3) 0.10366(8) 0.58300(18) 0.0329(5) Uani d 1
H H6A 0.638657 0.090607 0.574075 0.040 Uiso calc 1
C C7 0.7680(2) 0.14402(8) 0.52272(16) 0.0251(4) Uani d 1
C C8 0.6491(2) 0.16846(8) 0.43619(17) 0.0310(5) Uani d 1
H H8A 0.692762 0.171052 0.376875 0.037 Uiso calc 1
H H8B 0.556644 0.145360 0.416819 0.037 Uiso calc 1
C C9 0.6855(2) 0.26322(8) 0.44995(14) 0.0231(4) Uani d 1
C C10 0.6830(2) 0.35805(8) 0.43099(15) 0.0271(4) Uani d 1
H H10A 0.601659 0.384945 0.406448 0.032 Uiso calc 1
H H10B 0.738882 0.353188 0.377984 0.032 Uiso calc 1
C C11 0.7959(2) 0.37701(7) 0.52699(14) 0.0208(4) Uani d 1
C C12 0.7602(2) 0.41029(7) 0.59634(16) 0.0255(4) Uani d 1
H H12 0.656879 0.422994 0.585732 0.031 Uiso calc 1
C C13 0.8754(2) 0.42522(8) 0.68170(16) 0.0274(5) Uani d 1
H H13 0.851748 0.448637 0.729485 0.033 Uiso calc 1
C C14 1.0251(2) 0.40604(7) 0.69742(15) 0.0240(4) Uani d 1
H H14 1.104408 0.416125 0.756181 0.029 Uiso calc 1
C C15 1.0592(2) 0.37229(7) 0.62777(14) 0.0196(4) Uani d 1
C C16 1.2181(2) 0.35027(7) 0.63490(15) 0.0242(4) Uani d 1
H H16A 1.279837 0.376516 0.609174 0.029 Uiso calc 1
H H16B 1.272132 0.343475 0.707272 0.029 Uiso calc 1
S S2 1.15740(6) 0.41264(2) 0.36116(4) 0.02325(12) Uani d 1
O O21 1.05263(18) 0.37030(5) 0.37035(11) 0.0328(4) Uani d 1
O O22 1.31909(18) 0.39627(6) 0.38710(12) 0.0382(4) Uani d 1
O O23 1.10614(18) 0.44032(6) 0.26547(11) 0.0336(4) Uani d 1
C C22 1.1460(2) 0.45892(7) 0.45807(14) 0.0194(4) Uani d 1
C C23 1.2790(2) 0.47002(7) 0.53217(15) 0.0237(4) Uani d 1
H H23 1.374949 0.454786 0.529151 0.028 Uiso calc 1
C C24 1.2759(2) 0.50382(7) 0.61314(15) 0.0237(4) Uani d 1
H H24 1.369049 0.510569 0.664993 0.028 Uiso calc 1
C C25 1.1399(2) 0.52691(7) 0.61752(14) 0.0206(4) Uani d 1
H H25 1.139256 0.549598 0.672537 0.025 Uiso calc 1
C C26 1.0011(2) 0.48255(7) 0.45930(14) 0.0175(4) Uani d 1
S S1 1.12368(6) 0.09233(2) 0.35432(4) 0.02462(12) Uani d 1
O O11 1.00857(19) 0.13071(6) 0.36473(12) 0.0376(4) Uani d 1
O O12 1.27974(18) 0.11384(6) 0.37669(12) 0.0389(4) Uani d 1
O O13 1.07702(18) 0.06376(6) 0.25914(11) 0.0340(4) Uani d 1
C C17 1.1310(2) 0.04509(7) 0.45248(14) 0.0201(4) Uani d 1
C C18 1.2702(2) 0.03665(7) 0.52257(15) 0.0249(4) Uani d 1
H H18 1.360905 0.054272 0.516046 0.030 Uiso calc 1
C C19 1.2810(2) 0.00201(8) 0.60465(16) 0.0266(4) Uani d 1
H H19 1.378235 -0.002963 0.653788 0.032 Uiso calc 1
C C20 1.1522(2) -0.02439(7) 0.61374(15) 0.0230(4) Uani d 1
H H20 1.160684 -0.047438 0.669570 0.028 Uiso calc 1
C C21 0.9939(2) 0.01790(7) 0.45889(13) 0.0181(4) Uani d 1
S S3 0.22270(6) 0.27338(2) 0.28689(4) 0.02191(12) Uani d 1
O O31 0.29552(15) 0.26400(5) 0.40013(10) 0.0222(3) Uani d 1
C C31 0.2914(3) 0.22068(9) 0.22520(16) 0.0334(5) Uani d 1
H H31A 0.401887 0.226088 0.229323 0.050 Uiso calc 1
H H31B 0.231253 0.219256 0.153597 0.050 Uiso calc 1
H H31C 0.278957 0.187732 0.258780 0.050 Uiso calc 1
C C32 0.0268(2) 0.25268(9) 0.26502(17) 0.0325(5) Uani d 1
H H32A 0.024549 0.216790 0.289677 0.049 Uiso calc 1
H H32B -0.024938 0.253971 0.191908 0.049 Uiso calc 1
H H32C -0.027564 0.275804 0.301371 0.049 Uiso calc 1

loop_
_atom_site_aniso_label
_atom_site_aniso_U_11
_atom_site_aniso_U_22
_atom_site_aniso_U_33
_atom_site_aniso_U_12
_atom_site_aniso_U_13
_atom_site_aniso_U_23
O1 0.0262(8) 0.0349(8) 0.0232(7) 0.0004(6) 0.0105(6) 0.0017(6)
O2 0.0157(7) 0.0343(8) 0.0264(7) -0.0012(6) 0.0047(6) -0.0016(6)
N1 0.0225(9) 0.0208(8) 0.0217(9) 0.0030(6) 0.0081(7) 0.0010(7)
N2 0.0236(9) 0.0218(8) 0.0229(9) -0.0023(7) 0.0071(7) -0.0014(7)
N3 0.0241(9) 0.0248(9) 0.0224(9) -0.0058(7) 0.0067(7) -0.0009(7)
N4 0.0145(9) 0.0362(10) 0.0338(10) -0.0034(7) 0.0042(8) -0.0010(8)
N5 0.0129(9) 0.0369(10) 0.0332(10) -0.0004(7) 0.0035(7) -0.0024(8)
N6 0.0208(8) 0.0229(8) 0.0195(9) 0.0036(7) 0.0053(7) 0.0001(7)
C1 0.0118(9) 0.0254(10) 0.0199(10) 0.0004(7) 0.0019(7) 0.0005(7)
C2 0.0244(11) 0.0219(10) 0.0349(12) -0.0021(8) 0.0024(9) 0.0010(8)
C3 0.0267(11) 0.0209(9) 0.0223(10) -0.0013(8) 0.0054(8) -0.0046(8)
C4 0.0390(13) 0.0239(10) 0.0264(11) 0.0022(9) 0.0130(9) -0.0011(8)
C5 0.0447(14) 0.0254(11) 0.0397(13) -0.0003(10) 0.0266(11) 0.0016(9)
C6 0.0329(12) 0.0292(11) 0.0443(13) -0.0084(9) 0.0236(11) -0.0075(10)
C7 0.0227(10) 0.0260(10) 0.0290(11) -0.0063(8) 0.0112(8) -0.0095(8)
C8 0.0222(11) 0.0361(12) 0.0325(12) -0.0091(9) 0.0035(9) -0.0073(9)
C9 0.0171(10) 0.0363(11) 0.0142(9) -0.0011(8) 0.0012(7) -0.0025(8)
C10 0.0198(10) 0.0350(11) 0.0245(11) 0.0049(8) 0.0029(8) 0.0050(8)
C11 0.0174(9) 0.0216(9) 0.0244(10) 0.0024(7) 0.0073(8) 0.0066(8)
C12 0.0225(10) 0.0225(10) 0.0356(12) 0.0026(8) 0.0149(9) 0.0051(8)
C13 0.0351(12) 0.0205(10) 0.0323(12) -0.0021(8) 0.0189(10) -0.0038(8)
C14 0.0285(11) 0.0203(9) 0.0231(10) -0.0042(8) 0.0064(8) -0.0015(8)
C15 0.0202(10) 0.0171(9) 0.0207(10) -0.0013(7) 0.0042(8) 0.0025(7)
C16 0.0194(10) 0.0215(10) 0.0283(11) 0.0013(8) 0.0007(8) -0.0014(8)
S2 0.0278(3) 0.0196(2) 0.0266(3) 0.00356(19) 0.0147(2) -0.00263(19)
O21 0.0459(9) 0.0216(7) 0.0386(9) -0.0057(7) 0.0245(7) -0.0083(6)
O22 0.0314(9) 0.0393(9) 0.0464(10) 0.0119(7) 0.0148(7) -0.0107(7)
O23 0.0452(9) 0.0344(8) 0.0270(8) 0.0073(7) 0.0196(7) 0.0032(6)
C22 0.0231(10) 0.0141(8) 0.0228(10) 0.0014(7) 0.0090(8) 0.0011(7)
C23 0.0212(10) 0.0189(9) 0.0318(11) 0.0047(8) 0.0089(9) 0.0022(8)
C24 0.0208(10) 0.0205(9) 0.0270(11) -0.0007(8) 0.0016(8) 0.0004(8)
C25 0.0241(10) 0.0165(9) 0.0215(10) 0.0002(7) 0.0068(8) -0.0001(7)
C26 0.0210(10) 0.0127(8) 0.0201(10) 0.0002(7) 0.0079(8) 0.0029(7)
S1 0.0303(3) 0.0232(2) 0.0222(3) -0.0048(2) 0.0103(2) 0.00447(19)
O11 0.0530(10) 0.0253(8) 0.0387(9) 0.0093(7) 0.0196(8) 0.0107(7)
O12 0.0385(9) 0.0396(9) 0.0382(9) -0.0182(7) 0.0097(7) 0.0092(7)
O13 0.0386(9) 0.0431(9) 0.0238(8) -0.0107(7) 0.0144(7) -0.0022(6)
C17 0.0243(10) 0.0162(9) 0.0214(10) -0.0011(7) 0.0086(8) 0.0006(7)
C18 0.0223(10) 0.0218(10) 0.0311(11) -0.0054(8) 0.0082(9) 0.0006(8)
C19 0.0203(10) 0.0273(10) 0.0285(11) 0.0006(8) 0.0000(8) 0.0035(8)
C20 0.0256(11) 0.0208(9) 0.0212(10) 0.0020(8) 0.0041(8) 0.0057(7)
C21 0.0227(10) 0.0145(8) 0.0180(9) 0.0002(7) 0.0071(8) -0.0008(7)
S3 0.0214(2) 0.0215(2) 0.0217(2) -0.00154(19) 0.00384(19) 0.00153(18)
O31 0.0168(7) 0.0297(7) 0.0193(7) 0.0008(5) 0.0032(5) -0.0016(5)
C31 0.0376(13) 0.0402(13) 0.0249(11) 0.0056(10) 0.0128(10) -0.0030(9)
C32 0.0192(11) 0.0386(12) 0.0351(12) 0.0003(9) -0.0008(9) -0.0035(10)

loop_
_atom_type_symbol
_atom_type_description
_atom_type_scat_dispersion_real
_atom_type_scat_dispersion_imag
_atom_type_scat_source
C C 0.0033 0.0016 'International Tables Vol C Tables 4.2.6.8 and 6.1.1.4'
H H 0.0000 0.0000 'International Tables Vol C Tables 4.2.6.8 and 6.1.1.4'
N N 0.0061 0.0033 'International Tables Vol C Tables 4.2.6.8 and 6.1.1.4'
O O 0.0106 0.0060 'International Tables Vol C Tables 4.2.6.8 and 6.1.1.4'
S S 0.1246 0.1234 'International Tables Vol C Tables 4.2.6.8 and 6.1.1.4'

loop_
_geom_angle_atom_site_label_1
_geom_angle_atom_site_label_2
_geom_angle_atom_site_label_3
_geom_angle_site_symmetry_1
_geom_angle_site_symmetry_3
_geom_angle
C1 N1 H1 . . 121.5(16)
C1 N1 C16 . . 119.22(17)
C16 N1 H1 . . 118.9(16)
C1 N2 H2 . . 119.4(15)
C1 N2 C2 . . 118.86(17)
C2 N2 H2 . . 119.8(15)
C3 N3 H3 . . 117.0(18)
C3 N3 C7 . . 124.55(18)
C7 N3 H3 . . 118.4(18)
C8 N4 H4 . . 116.2(15)
C9 N4 H4 . . 115.4(16)
C9 N4 C8 . . 120.26(17)
C9 N5 H5 . . 117.4(17)
C9 N5 C10 . . 121.09(17)
C10 N5 H5 . . 119.6(17)
C11 N6 H6 . . 117.2(17)
C15 N6 H6 . . 118.1(17)
C15 N6 C11 . . 124.68(17)
O1 C1 N1 . . 122.61(18)
O1 C1 N2 . . 122.27(18)
N1 C1 N2 . . 115.11(17)
N2 C2 H2A . . 108.9
N2 C2 H2B . . 108.9
N2 C2 C3 . . 113.50(17)
H2A C2 H2B . . 107.7
C3 C2 H2A . . 108.9
C3 C2 H2B . . 108.9
N3 C3 C2 . . 117.84(17)
N3 C3 C4 . . 118.49(19)
C4 C3 C2 . . 123.55(19)
C3 C4 H4A . . 120.3
C5 C4 C3 . . 119.4(2)
C5 C4 H4A . . 120.3
C4 C5 H5A . . 119.9
C4 C5 C6 . . 120.1(2)
C6 C5 H5A . . 119.9
C5 C6 H6A . . 120.1
C7 C6 C5 . . 119.8(2)
C7 C6 H6A . . 120.1
N3 C7 C6 . . 117.6(2)
N3 C7 C8 . . 116.61(18)
C6 C7 C8 . . 125.76(19)
N4 C8 C7 . . 113.76(17)
N4 C8 H8A . . 108.8
N4 C8 H8B . . 108.8
C7 C8 H8A . . 108.8
C7 C8 H8B . . 108.8
H8A C8 H8B . . 107.7
O2 C9 N4 . . 122.41(19)
O2 C9 N5 . . 122.69(19)
N5 C9 N4 . . 114.80(18)
N5 C10 H10A . . 109.1
N5 C10 H10B . . 109.1
N5 C10 C11 . . 112.41(16)
H10A C10 H10B . . 107.9
C11 C10 H10A . . 109.1
C11 C10 H10B . . 109.1
N6 C11 C10 . . 116.68(17)
N6 C11 C12 . . 118.07(18)
C12 C11 C10 . . 125.25(18)
C11 C12 H12 . . 120.2
C11 C12 C13 . . 119.68(18)
C13 C12 H12 . . 120.2
C12 C13 H13 . . 120.1
C12 C13 C14 . . 119.89(18)
C14 C13 H13 . . 120.1
C13 C14 H14 . . 120.1
C15 C14 C13 . . 119.89(19)
C15 C14 H14 . . 120.1
N6 C15 C14 . . 117.78(18)
N6 C15 C16 . . 117.47(16)
C14 C15 C16 . . 124.72(17)
N1 C16 C15 . . 112.74(16)
N1 C16 H16A . . 109.0
N1 C16 H16B . . 109.0
C15 C16 H16A . . 109.0
C15 C16 H16B . . 109.0
H16A C16 H16B . . 107.8
O21 S2 C22 . . 105.18(8)
O22 S2 O21 . . 112.42(9)
O22 S2 C22 . . 105.10(9)
O23 S2 O21 . . 112.83(10)
O23 S2 O22 . . 114.39(9)
O23 S2 C22 . . 105.92(8)
C23 C22 S2 . . 118.15(14)
C23 C22 C26 . . 120.66(17)
C26 C22 S2 . . 121.18(14)
C22 C23 H23 . . 119.6
C22 C23 C24 . . 120.76(18)
C24 C23 H23 . . 119.6
C23 C24 H24 . . 119.8
C25 C24 C23 . . 120.41(18)
C25 C24 H24 . . 119.8
C24 C25 H25 . . 119.6
C24 C25 C26 . 3_766 120.82(17)
C26 C25 H25 3_766 . 119.6
C22 C26 C26 . 3_766 118.4(2)
C25 C26 C22 3_766 . 122.67(16)
C25 C26 C26 3_766 3_766 118.9(2)
O11 S1 C17 . . 105.48(9)
O12 S1 O11 . . 112.62(10)
O12 S1 O13 . . 114.03(9)
O12 S1 C17 . . 105.04(9)
O13 S1 O11 . . 112.87(10)
O13 S1 C17 . . 105.83(9)
C18 C17 S1 . . 118.25(14)
C18 C17 C21 . . 120.73(17)
C21 C17 S1 . . 121.00(14)
C17 C18 H18 . . 119.7
C17 C18 C19 . . 120.68(18)
C19 C18 H18 . . 119.7
C18 C19 H19 . . 119.9
C20 C19 C18 . . 120.25(18)
C20 C19 H19 . . 119.9
C19 C20 H20 . . 119.5
C19 C20 C21 . 3_756 120.94(18)
C21 C20 H20 3_756 . 119.5
C17 C21 C21 . 3_756 118.3(2)
C20 C21 C17 3_756 . 122.63(17)
C20 C21 C21 3_756 3_756 119.0(2)
O31 S3 C31 . . 104.63(9)
O31 S3 C32 . . 104.74(9)
C32 S3 C31 . . 98.19(11)
S3 C31 H31A . . 109.5
S3 C31 H31B . . 109.5
S3 C31 H31C . . 109.5
H31A C31 H31B . . 109.5
H31A C31 H31C . . 109.5
H31B C31 H31C . . 109.5
S3 C32 H32A . . 109.5
S3 C32 H32B . . 109.5
S3 C32 H32C . . 109.5
H32A C32 H32B . . 109.5
H32A C32 H32C . . 109.5
H32B C32 H32C . . 109.5

loop_
_geom_bond_atom_site_label_1
_geom_bond_atom_site_label_2
_geom_bond_site_symmetry_2
_geom_bond_distance
O1 C1 . 1.224(2)
O2 C9 . 1.236(2)
N1 H1 . 0.82(2)
N1 C1 . 1.358(2)
N1 C16 . 1.442(2)
N2 H2 . 0.84(2)
N2 C1 . 1.363(2)
N2 C2 . 1.440(2)
N3 H3 . 0.86(3)
N3 C3 . 1.334(3)
N3 C7 . 1.350(2)
N4 H4 . 0.84(2)
N4 C8 . 1.457(3)
N4 C9 . 1.364(3)
N5 H5 . 0.83(2)
N5 C9 . 1.354(3)
N5 C10 . 1.447(3)
N6 H6 . 0.85(3)
N6 C11 . 1.347(2)
N6 C15 . 1.340(2)
C2 H2A . 0.9900
C2 H2B . 0.9900
C2 C3 . 1.506(3)
C3 C4 . 1.383(3)
C4 H4A . 0.9500
C4 C5 . 1.375(3)
C5 H5A . 0.9500
C5 C6 . 1.386(3)
C6 H6A . 0.9500
C6 C7 . 1.380(3)
C7 C8 . 1.494(3)
C8 H8A . 0.9900
C8 H8B . 0.9900
C10 H10A . 0.9900
C10 H10B . 0.9900
C10 C11 . 1.500(3)
C11 C12 . 1.372(3)
C12 H12 . 0.9500
C12 C13 . 1.382(3)
C13 H13 . 0.9500
C13 C14 . 1.383(3)
C14 H14 . 0.9500
C14 C15 . 1.377(3)
C15 C16 . 1.503(3)
C16 H16A . 0.9900
C16 H16B . 0.9900
S2 O21 . 1.4573(15)
S2 O22 . 1.4492(15)
S2 O23 . 1.4467(15)
S2 C22 . 1.7979(19)
C22 C23 . 1.364(3)
C22 C26 . 1.429(3)
C23 H23 . 0.9500
C23 C24 . 1.409(3)
C24 H24 . 0.9500
C24 C25 . 1.363(3)
C25 H25 . 0.9500
C25 C26 3_766 1.423(3)
C26 C26 3_766 1.429(4)
S1 O11 . 1.4540(16)
S1 O12 . 1.4490(15)
S1 O13 . 1.4500(15)
S1 C17 . 1.7920(19)
C17 C18 . 1.364(3)
C17 C21 . 1.429(3)
C18 H18 . 0.9500
C18 C19 . 1.411(3)
C19 H19 . 0.9500
C19 C20 . 1.365(3)
C20 H20 . 0.9500
C20 C21 3_756 1.417(3)
C21 C21 3_756 1.429(3)
S3 O31 . 1.5245(14)
S3 C31 . 1.783(2)
S3 C32 . 1.770(2)
C31 H31A . 0.9800
C31 H31B . 0.9800
C31 H31C . 0.9800
C32 H32A . 0.9800
C32 H32B . 0.9800
C32 H32C . 0.9800

loop_
_geom_hbond_atom_site_label_D
_geom_hbond_atom_site_label_H
_geom_hbond_atom_site_label_A
_geom_hbond_site_symmetry_A
_geom_hbond_distance_DH
_geom_hbond_distance_HA
_geom_hbond_distance_DA
_geom_hbond_angle_DHA
_geom_hbond_publ_flag
N1 H1 O31 1_655 0.82(2) 2.15(2) 2.892(2) 151(2) yes
N2 H2 O31 1_655 0.84(2) 2.18(2) 2.940(2) 151(2) yes
N3 H3 O2 . 0.86(3) 2.14(3) 2.823(2) 136(2) yes
N3 H3 O11 . 0.86(3) 2.62(3) 2.851(2) 96.8(19) yes
N4 H4 O31 . 0.84(2) 2.04(2) 2.839(2) 158(2) yes
N5 H5 O31 . 0.83(2) 2.19(2) 2.934(2) 150(2) yes
N6 H6 O2 . 0.85(3) 2.37(3) 2.912(2) 122(2) yes
N6 H6 O21 . 0.85(3) 2.30(3) 2.833(2) 121(2) yes

_cod_database_fobs_code 2020989
